data_2202790
loop_
_publ_author_name
'Xiangshan Wang'
'Daqing Shi'
'Shujiang Tu'

_publ_section_title
9-(4-Chlorophenyl)-3,3,6,6-tetramethyl-10-(4-methylphenyl)-1,2,3,4,5,6,7,8,9,10-decahydroacridine-1,8-dione
_journal_issue 8
_journal_name_full 'Acta Crystallographica Section E'
_journal_page_first o1139
_journal_page_last o1140
_journal_paper_doi 10.1107/S1600536803015125
_journal_volume 59
_journal_year 2003
_chemical_formula_iupac 'C30 H32 Cl N O2'
_chemical_formula_moiety 'C30 H32 Cl N O2'
_chemical_formula_sum 'C30 H32 Cl N O2'
_chemical_formula_weight 474.02
_chemical_melting_point 547.0(10)
_chemical_name_systematic
;
9-(4-Chlorophenyl)-3,3,6,6-tetramethyl-10-(4-methylphenyl)-
1,2,3,4,5,6,7,8,9,10-decahydroacridine-1,8-dione
;
_space_group_IT_number 14
_symmetry_cell_setting monoclinic
_symmetry_space_group_name_Hall '-P 2yn'
_symmetry_space_group_name_H-M 'P 1 21/n 1'
_atom_sites_solution_hydrogens geom
_atom_sites_solution_primary direct
_atom_sites_solution_secondary difmap
_cell_angle_alpha 90.00
_cell_angle_beta 102.310(10)
_cell_angle_gamma 90.00
_cell_formula_units_Z 4
_cell_length_a 15.246(2)
_cell_length_b 11.007(2)
_cell_length_c 16.244(2)
_cell_measurement_reflns_used 29
_cell_measurement_temperature 296(2)
_cell_measurement_theta_max 12.86
_cell_measurement_theta_min 2.77
_cell_volume 2663.3(7)
_computing_cell_refinement XSCANS
_computing_data_collection 'XSCANS (Siemens, 1994)'
_computing_data_reduction 'SHELXTL (Sheldrick, 1997)'
_computing_molecular_graphics SHELXTL
_computing_publication_material SHELXTL
_computing_structure_refinement SHELXTL
_computing_structure_solution SHELXTL
_diffrn_ambient_temperature 296(2)
_diffrn_measured_fraction_theta_full 1.000
_diffrn_measured_fraction_theta_max 1.000
_diffrn_measurement_device_type 'Siemens P4'
_diffrn_measurement_method \w
_diffrn_radiation_monochromator graphite
_diffrn_radiation_source 'normal-focus sealed tube'
_diffrn_radiation_type MoK\a
_diffrn_radiation_wavelength 0.71073
_diffrn_reflns_av_R_equivalents 0.0123
_diffrn_reflns_av_sigmaI/netI 0.0453
_diffrn_reflns_limit_h_max 18
_diffrn_reflns_limit_h_min 0
_diffrn_reflns_limit_k_max 13
_diffrn_reflns_limit_k_min 0
_diffrn_reflns_limit_l_max 19
_diffrn_reflns_limit_l_min -19
_diffrn_reflns_number 5509
_diffrn_reflns_theta_full 25.25
_diffrn_reflns_theta_max 25.25
_diffrn_reflns_theta_min 1.66
_diffrn_standards_decay_% 3.0
_diffrn_standards_interval_count 97
_diffrn_standards_number 3
_exptl_absorpt_coefficient_mu 0.169
_exptl_absorpt_correction_T_max 0.9647
_exptl_absorpt_correction_T_min 0.9475
_exptl_absorpt_correction_type empirical
_exptl_absorpt_process_details '(Sheldrick, 1990)'
_exptl_crystal_colour colorless
_exptl_crystal_density_diffrn 1.182
_exptl_crystal_density_method 'not measured'
_exptl_crystal_description block
_exptl_crystal_F_000 1008
_exptl_crystal_size_max 0.44
_exptl_crystal_size_mid 0.36
_exptl_crystal_size_min 0.36
_refine_diff_density_max 0.160
_refine_diff_density_min -0.170
_refine_ls_extinction_coef 0.0113(7)
_refine_ls_extinction_expression Fc^*^=kFc[1+0.001xFc^2^\l^3^/sin(2\q)]^-1/4^
_refine_ls_extinction_method SHELXTL
_refine_ls_goodness_of_fit_ref 0.906
_refine_ls_hydrogen_treatment constr
_refine_ls_matrix_type full
_refine_ls_number_parameters 313
_refine_ls_number_reflns 4826
_refine_ls_number_restraints 2
_refine_ls_restrained_S_all 0.906
_refine_ls_R_factor_all 0.0776
_refine_ls_R_factor_gt 0.0400
_refine_ls_shift/su_max 0.001
_refine_ls_shift/su_mean 0.000
_refine_ls_structure_factor_coef Fsqd
_refine_ls_weighting_details 'calc w = 1/[\s^2^(Fo^2^)+(0.0526P)^2^] where P = (Fo^2^+2Fc^2^)/3'
_refine_ls_weighting_scheme calc
_refine_ls_wR_factor_gt 0.0934
_refine_ls_wR_factor_ref 0.1033
_reflns_number_gt 2812
_reflns_number_total 4826
_reflns_threshold_expression I>2\s(I)
_cod_data_source_file ob6269.cif
_cod_data_source_block I
_cod_depositor_comments
;
The following automatic conversions were performed:

'_chemical_melting_point' value '546-548' was changed to '547.0(10)'
- the average value was taken and precision was estimated.

Automatic conversion script
Id: cif_fix_values 1646 2011-03-28 12:23:43Z adriana 

The following automatic conversions were performed:

'_chemical_melting_point' value '546-548' was changed to '547.0(10)'
- the average value was taken and precision was estimated.

Automatic conversion script
Id: cif_fix_values 1715 2011-07-08 13:25:40Z adriana 
;
_cod_original_cell_volume 2663.0(7)
_cod_original_sg_symbol_H-M 'P 21/n'
_cod_database_code 2202790
_cod_database_fobs_code 2202790

loop_
_symmetry_equiv_pos_as_xyz
'x, y, z'
'-x+1/2, y+1/2, -z+1/2'
'-x, -y, -z'
'x-1/2, -y-1/2, z-1/2'

loop_
_atom_site_label
_atom_site_fract_x
_atom_site_fract_y
_atom_site_fract_z
_atom_site_U_iso_or_equiv
_atom_site_adp_type
_atom_site_calc_flag
_atom_site_refinement_flags
_atom_site_occupancy
_atom_site_disorder_assembly
_atom_site_disorder_group
_atom_site_type_symbol
Cl 0.23972(4) -0.07910(6) 0.68600(5) 0.0889(3) Uani d . 1 . . Cl
O1 0.39805(9) 0.31348(13) 0.45861(8) 0.0629(4) Uani d . 1 . . O
O2 0.64247(10) 0.16749(13) 0.69988(10) 0.0745(5) Uani d . 1 . . O
N 0.49549(10) 0.54529(13) 0.70567(9) 0.0437(4) Uani d . 1 . . N
C1 0.31603(14) 0.03245(18) 0.67100(13) 0.0519(5) Uani d . 1 . . C
C2 0.38144(13) 0.00377(18) 0.62823(13) 0.0514(5) Uani d . 1 . . C
H2 0.3862 -0.0748 0.6086 0.062 Uiso calc R 1 . . H
C3 0.44025(13) 0.09334(16) 0.61457(12) 0.0459(5) Uani d . 1 . . C
H3 0.4850 0.0740 0.5858 0.055 Uiso calc R 1 . . H
C4 0.43422(12) 0.21086(16) 0.64270(11) 0.0396(4) Uani d . 1 . . C
C5 0.36799(13) 0.23556(18) 0.68694(13) 0.0543(5) Uani d . 1 . . C
H5 0.3635 0.3136 0.7077 0.065 Uiso calc R 1 . . H
C6 0.30846(14) 0.14732(19) 0.70107(13) 0.0603(6) Uani d . 1 . . C
H6 0.2641 0.1656 0.7305 0.072 Uiso calc R 1 . . H
C7 0.44023(11) 0.52618(16) 0.62607(11) 0.0400(4) Uani d . 1 . . C
C8 0.38069(13) 0.63041(17) 0.58860(12) 0.0505(5) Uani d . 1 . . C
H8A 0.4156 0.6869 0.5628 0.061 Uiso calc R 1 . . H
H8B 0.3607 0.6730 0.6335 0.061 Uiso calc R 1 . . H
C9 0.29828(12) 0.59086(18) 0.52239(12) 0.0506(5) Uani d D 1 . . C
C10 0.33009(13) 0.50796(18) 0.45969(12) 0.0536(5) Uani d . 1 . . C
H10A 0.2779 0.4733 0.4223 0.064 Uiso calc R 1 . . H
H10B 0.3619 0.5566 0.4257 0.064 Uiso calc R 1 . . H
C11 0.39060(12) 0.40585(17) 0.49920(12) 0.0455(5) Uani d . 1 . . C
C12 0.44224(12) 0.41988(16) 0.58523(11) 0.0401(4) Uani d . 1 . . C
C13 0.49573(11) 0.31119(16) 0.62463(11) 0.0409(5) Uani d . 1 . . C
H13 0.5288 0.2797 0.5837 0.049 Uiso calc R 1 . . H
C14 0.56404(12) 0.35044(16) 0.70189(12) 0.0432(5) Uani d . 1 . . C
C15 0.63746(13) 0.26624(18) 0.73359(13) 0.0544(5) Uani d . 1 . . C
C16 0.70995(15) 0.3067(2) 0.80658(15) 0.0775(7) Uani d . 1 . . C
H16A 0.7570 0.3465 0.7847 0.093 Uiso calc R 1 . . H
H16B 0.7360 0.2355 0.8377 0.093 Uiso calc R 1 . . H
C17 0.67782(15) 0.39221(19) 0.86650(14) 0.0700(7) Uani d D 1 . . C
C18 0.62946(14) 0.49787(18) 0.81610(13) 0.0597(6) Uani d . 1 . . C
H18A 0.5995 0.5453 0.8523 0.072 Uiso calc R 1 . . H
H18B 0.6735 0.5499 0.7987 0.072 Uiso calc R 1 . . H
C19 0.56108(12) 0.45936(16) 0.73897(12) 0.0431(5) Uani d . 1 . . C
C20 0.49738(12) 0.66324(16) 0.74550(11) 0.0417(5) Uani d . 1 . . C
C21 0.54892(13) 0.75520(17) 0.72305(12) 0.0459(5) Uani d . 1 . . C
H21 0.5815 0.7423 0.6815 0.055 Uiso calc R 1 . . H
C22 0.55191(13) 0.86680(17) 0.76261(13) 0.0512(5) Uani d . 1 . . C
H22 0.5867 0.9287 0.7471 0.061 Uiso calc R 1 . . H
C23 0.50440(14) 0.88828(18) 0.82464(13) 0.0530(5) Uani d . 1 . . C
C24 0.45328(14) 0.7950(2) 0.84581(14) 0.0623(6) Uani d . 1 . . C
H24 0.4207 0.8078 0.8873 0.075 Uiso calc R 1 . . H
C25 0.44917(14) 0.68276(18) 0.80692(13) 0.0553(5) Uani d . 1 . . C
H25 0.4141 0.6210 0.8221 0.066 Uiso calc R 1 . . H
C26 0.25253(15) 0.7033(2) 0.47719(15) 0.0758(7) Uani d . 1 . . C
H26A 0.2939 0.7455 0.4503 0.091 Uiso calc R 1 . . H
H26B 0.2340 0.7561 0.5174 0.091 Uiso calc R 1 . . H
H26C 0.2009 0.6790 0.4355 0.091 Uiso calc R 1 . . H
C27 0.23176(13) 0.5237(2) 0.56408(14) 0.0715(7) Uani d D 1 . . C
H27A 0.1795 0.5024 0.5222 0.086 Uiso calc R 1 . . H
H27B 0.2146 0.5753 0.6056 0.086 Uiso calc R 1 . . H
H27C 0.2593 0.4513 0.5907 0.086 Uiso calc R 1 . . H
C28 0.6150(2) 0.3269(2) 0.91255(16) 0.1047(10) Uani d D 1 . . C
H28A 0.5640 0.2971 0.8724 0.126 Uiso calc R 1 . . H
H28B 0.5953 0.3823 0.9505 0.126 Uiso calc R 1 . . H
H28C 0.6460 0.2600 0.9438 0.126 Uiso calc R 1 . . H
C29 0.75754(19) 0.4419(2) 0.93108(18) 0.1171(12) Uani d . 1 . . C
H29A 0.7364 0.4979 0.9678 0.141 Uiso calc R 1 . . H
H29B 0.7978 0.4831 0.9024 0.141 Uiso calc R 1 . . H
H29C 0.7885 0.3761 0.9636 0.141 Uiso calc R 1 . . H
C30 0.50754(16) 1.0124(2) 0.86466(15) 0.0814(8) Uani d . 1 . . C
H30A 0.5663 1.0467 0.8693 0.098 Uiso calc R 1 . . H
H30B 0.4946 1.0052 0.9198 0.098 Uiso calc R 1 . . H
H30C 0.4637 1.0642 0.8304 0.098 Uiso calc R 1 . . H

loop_
_atom_site_aniso_label
_atom_site_aniso_U_11
_atom_site_aniso_U_22
_atom_site_aniso_U_33
_atom_site_aniso_U_12
_atom_site_aniso_U_13
_atom_site_aniso_U_23
Cl 0.0909(5) 0.0653(4) 0.1169(6) -0.0289(3) 0.0367(4) 0.0107(4)
O1 0.0758(10) 0.0610(9) 0.0496(9) -0.0083(8) 0.0082(7) -0.0149(8)
O2 0.0648(10) 0.0538(10) 0.0973(12) 0.0149(8) 0.0002(9) -0.0215(9)
N 0.0435(9) 0.0360(8) 0.0458(9) 0.0010(7) -0.0035(7) -0.0059(7)
C1 0.0535(13) 0.0459(13) 0.0544(13) -0.0098(10) 0.0075(11) 0.0074(10)
C2 0.0577(13) 0.0359(11) 0.0549(13) -0.0023(10) -0.0009(11) -0.0034(9)
C3 0.0457(11) 0.0406(11) 0.0500(12) 0.0007(9) 0.0066(9) -0.0061(9)
C4 0.0401(10) 0.0375(11) 0.0388(10) -0.0016(8) 0.0031(9) -0.0036(8)
C5 0.0631(14) 0.0416(12) 0.0634(14) -0.0039(10) 0.0255(12) -0.0090(10)
C6 0.0624(14) 0.0540(14) 0.0713(15) -0.0064(11) 0.0291(12) 0.0014(12)
C7 0.0363(10) 0.0392(11) 0.0424(11) -0.0053(8) 0.0035(9) -0.0003(9)
C8 0.0481(12) 0.0482(12) 0.0501(12) 0.0002(9) -0.0010(10) -0.0015(10)
C9 0.0425(11) 0.0553(12) 0.0486(12) -0.0042(10) -0.0026(10) 0.0012(10)
C10 0.0530(13) 0.0599(13) 0.0428(12) -0.0122(11) -0.0007(10) 0.0009(10)
C11 0.0473(11) 0.0452(12) 0.0447(11) -0.0157(10) 0.0109(9) -0.0036(10)
C12 0.0390(10) 0.0386(11) 0.0419(11) -0.0090(8) 0.0067(9) -0.0033(9)
C13 0.0396(10) 0.0393(11) 0.0450(11) -0.0024(9) 0.0116(9) -0.0062(9)
C14 0.0390(11) 0.0391(11) 0.0499(11) -0.0042(9) 0.0059(9) -0.0039(9)
C15 0.0493(12) 0.0429(12) 0.0677(14) 0.0014(10) 0.0047(11) -0.0037(11)
C16 0.0657(15) 0.0578(14) 0.0929(18) 0.0137(12) -0.0193(14) -0.0069(14)
C17 0.0808(17) 0.0462(13) 0.0658(15) 0.0036(12) -0.0230(13) -0.0016(12)
C18 0.0587(13) 0.0436(12) 0.0646(14) 0.0002(10) -0.0143(11) -0.0054(10)
C19 0.0391(10) 0.0388(11) 0.0479(12) -0.0027(9) 0.0011(9) 0.0005(9)
C20 0.0413(11) 0.0377(10) 0.0411(11) 0.0020(9) -0.0023(9) -0.0040(9)
C21 0.0453(11) 0.0457(12) 0.0445(11) -0.0012(9) 0.0048(9) -0.0036(9)
C22 0.0513(12) 0.0405(12) 0.0567(13) -0.0013(9) 0.0003(11) -0.0025(10)
C23 0.0511(13) 0.0473(13) 0.0533(13) 0.0084(10) -0.0051(11) -0.0113(10)
C24 0.0631(14) 0.0678(15) 0.0580(14) 0.0065(12) 0.0177(12) -0.0171(12)
C25 0.0561(13) 0.0515(13) 0.0589(13) -0.0039(10) 0.0137(11) -0.0038(11)
C26 0.0678(15) 0.0751(17) 0.0711(16) 0.0143(13) -0.0149(13) 0.0023(13)
C27 0.0471(13) 0.0966(18) 0.0684(16) -0.0043(13) 0.0068(11) 0.0002(14)
C28 0.166(3) 0.0758(19) 0.0653(17) -0.002(2) 0.0096(19) 0.0042(15)
C29 0.121(2) 0.0694(17) 0.117(2) 0.0190(17) -0.072(2) -0.0135(16)
C30 0.0909(18) 0.0616(15) 0.0827(18) 0.0128(14) -0.0015(15) -0.0276(13)

loop_
_atom_type_symbol
_atom_type_description
_atom_type_scat_dispersion_real
_atom_type_scat_dispersion_imag
_atom_type_scat_source
C C 0.0033 0.0016 'International Tables Vol C Tables 4.2.6.8 and 6.1.1.4'
H H 0.0000 0.0000 'International Tables Vol C Tables 4.2.6.8 and 6.1.1.4'
N N 0.0061 0.0033 'International Tables Vol C Tables 4.2.6.8 and 6.1.1.4'
O O 0.0106 0.0060 'International Tables Vol C Tables 4.2.6.8 and 6.1.1.4'
Cl Cl 0.1484 0.1585 'International Tables Vol C Tables 4.2.6.8 and 6.1.1.4'

loop_
_geom_angle_atom_site_label_1
_geom_angle_atom_site_label_2
_geom_angle_atom_site_label_3
_geom_angle
_geom_angle_publ_flag
C19 N C7 119.69(15) yes
C19 N C20 119.27(14) no
C7 N C20 119.86(14) no
C2 C1 C6 121.34(19) no
C2 C1 Cl 119.25(16) no
C6 C1 Cl 119.40(17) no
C1 C2 C3 119.01(18) no
C1 C2 H2 120.5 no
C3 C2 H2 120.5 no
C4 C3 C2 121.58(19) no
C4 C3 H3 119.2 no
C2 C3 H3 119.2 no
C3 C4 C5 117.55(17) no
C3 C4 C13 122.01(17) no
C5 C4 C13 120.42(16) no
C6 C5 C4 121.70(19) no
C6 C5 H5 119.1 no
C4 C5 H5 119.1 no
C1 C6 C5 118.8(2) no
C1 C6 H6 120.6 no
C5 C6 H6 120.6 no
C12 C7 N 120.81(16) yes
C12 C7 C8 122.42(16) yes
N C7 C8 116.76(15) yes
C7 C8 C9 113.58(16) no
C7 C8 H8A 108.9 no
C9 C8 H8A 108.9 no
C7 C8 H8B 108.9 no
C9 C8 H8B 108.9 no
H8A C8 H8B 107.7 no
C10 C9 C27 110.11(17) no
C10 C9 C26 109.99(17) no
C27 C9 C26 109.08(18) no
C10 C9 C8 108.02(16) no
C27 C9 C8 110.44(17) no
C26 C9 C8 109.19(16) no
C11 C10 C9 114.55(16) no
C11 C10 H10A 108.6 no
C9 C10 H10A 108.6 no
C11 C10 H10B 108.6 no
C9 C10 H10B 108.6 no
H10A C10 H10B 107.6 no
O1 C11 C12 120.56(18) no
O1 C11 C10 120.39(17) no
C12 C11 C10 119.02(17) no
C7 C12 C11 119.93(17) yes
C7 C12 C13 123.05(16) yes
C11 C12 C13 117.02(15) yes
C12 C13 C14 109.83(14) no
C12 C13 C4 110.98(14) no
C14 C13 C4 113.07(15) no
C12 C13 H13 107.6 no
C14 C13 H13 107.6 no
C4 C13 H13 107.6 no
C19 C14 C15 120.24(17) yes
C19 C14 C13 122.85(17) yes
C15 C14 C13 116.86(16) yes
O2 C15 C14 121.40(19) no
O2 C15 C16 120.56(19) no
C14 C15 C16 117.97(18) no
C15 C16 C17 114.06(18) no
C15 C16 H16A 108.7 no
C17 C16 H16A 108.7 no
C15 C16 H16B 108.7 no
C17 C16 H16B 108.7 no
H16A C16 H16B 107.6 no
C16 C17 C28 110.4(2) no
C16 C17 C18 108.48(19) no
C28 C17 C18 110.1(2) no
C16 C17 C29 110.3(2) no
C28 C17 C29 109.0(2) no
C18 C17 C29 108.62(18) no
C19 C18 C17 113.71(16) no
C19 C18 H18A 108.8 no
C17 C18 H18A 108.8 no
C19 C18 H18B 108.8 no
C17 C18 H18B 108.8 no
H18A C18 H18B 107.7 no
C14 C19 N 121.22(16) yes
C14 C19 C18 122.55(17) yes
N C19 C18 116.19(16) yes
C25 C20 C21 120.01(18) no
C25 C20 N 120.07(17) no
C21 C20 N 119.91(17) no
C20 C21 C22 119.60(19) no
C20 C21 H21 120.2 no
C22 C21 H21 120.2 no
C23 C22 C21 121.4(2) no
C23 C22 H22 119.3 no
C21 C22 H22 119.3 no
C24 C23 C22 117.89(19) no
C24 C23 C30 122.4(2) no
C22 C23 C30 119.7(2) no
C23 C24 C25 121.7(2) no
C23 C24 H24 119.2 no
C25 C24 H24 119.2 no
C20 C25 C24 119.4(2) no
C20 C25 H25 120.3 no
C24 C25 H25 120.3 no
C9 C26 H26A 109.5 no
C9 C26 H26B 109.5 no
H26A C26 H26B 109.5 no
C9 C26 H26C 109.5 no
H26A C26 H26C 109.5 no
H26B C26 H26C 109.5 no
C9 C27 H27A 109.5 no
C9 C27 H27B 109.5 no
H27A C27 H27B 109.5 no
C9 C27 H27C 109.5 no
H27A C27 H27C 109.5 no
H27B C27 H27C 109.5 no
C17 C28 H28A 109.5 no
C17 C28 H28B 109.5 no
H28A C28 H28B 109.5 no
C17 C28 H28C 109.5 no
H28A C28 H28C 109.5 no
H28B C28 H28C 109.5 no
C17 C29 H29A 109.5 no
C17 C29 H29B 109.5 no
H29A C29 H29B 109.5 no
C17 C29 H29C 109.5 no
H29A C29 H29C 109.5 no
H29B C29 H29C 109.5 no
C23 C30 H30A 109.5 no
C23 C30 H30B 109.5 no
H30A C30 H30B 109.5 no
C23 C30 H30C 109.5 no
H30A C30 H30C 109.5 no
H30B C30 H30C 109.5 no

loop_
_geom_bond_atom_site_label_1
_geom_bond_atom_site_label_2
_geom_bond_site_symmetry_2
_geom_bond_distance
_geom_bond_publ_flag
Cl C1 . 1.744(2) yes
O1 C11 . 1.230(2) yes
O2 C15 . 1.227(2) yes
N C19 . 1.399(2) yes
N C7 . 1.400(2) yes
N C20 . 1.448(2) yes
C1 C2 . 1.368(3) no
C1 C6 . 1.369(3) no
C2 C3 . 1.382(3) no
C2 H2 . 0.9300 no
C3 C4 . 1.381(2) no
C3 H3 . 0.9300 no
C4 C5 . 1.385(2) no
C4 C13 . 1.517(2) no
C5 C6 . 1.381(3) no
C5 H5 . 0.9300 no
C6 H6 . 0.9300 no
C7 C12 . 1.349(2) yes
C7 C8 . 1.508(2) no
C8 C9 . 1.533(3) no
C8 H8A . 0.9700 no
C8 H8B . 0.9700 no
C9 C10 . 1.522(3) no
C9 C27 . 1.525(3) no
C9 C26 . 1.530(3) no
C10 C11 . 1.508(3) no
C10 H10A . 0.9700 no
C10 H10B . 0.9700 no
C11 C12 . 1.459(2) no
C12 C13 . 1.511(2) no
C13 C14 . 1.513(2) no
C13 H13 . 0.9800 no
C14 C19 . 1.347(2) yes
C14 C15 . 1.460(3) no
C15 C16 . 1.505(3) no
C16 C17 . 1.509(3) no
C16 H16A . 0.9700 no
C16 H16B . 0.9700 no
C17 C28 . 1.516(3) no
C17 C18 . 1.520(3) no
C17 C29 . 1.528(3) no
C18 C19 . 1.510(2) no
C18 H18A . 0.9700 no
C18 H18B . 0.9700 no
C20 C25 . 1.376(3) no
C20 C21 . 1.377(2) no
C21 C22 . 1.382(3) no
C21 H21 . 0.9300 no
C22 C23 . 1.381(3) no
C22 H22 . 0.9300 no
C23 C24 . 1.376(3) no
C23 C30 . 1.509(3) no
C24 C25 . 1.383(3) no
C24 H24 . 0.9300 no
C25 H25 . 0.9300 no
C26 H26A . 0.9600 no
C26 H26B . 0.9600 no
C26 H26C . 0.9600 no
C27 H27A . 0.9600 no
C27 H27B . 0.9600 no
C27 H27C . 0.9600 no
C28 H28A . 0.9600 no
C28 H28B . 0.9600 no
C28 H28C . 0.9600 no
C29 H29A . 0.9600 no
C29 H29B . 0.9600 no
C29 H29C . 0.9600 no
C30 H30A . 0.9600 no
C30 H30B . 0.9600 no
C30 H30C . 0.9600 no

loop_
_geom_torsion_atom_site_label_1
_geom_torsion_atom_site_label_2
_geom_torsion_atom_site_label_3
_geom_torsion_atom_site_label_4
_geom_torsion
_geom_torsion_publ_flag
C6 C1 C2 C3 -0.7(3) no
Cl C1 C2 C3 178.29(14) no
C1 C2 C3 C4 -0.3(3) no
C2 C3 C4 C5 1.3(3) no
C2 C3 C4 C13 -177.18(16) no
C3 C4 C5 C6 -1.5(3) no
C13 C4 C5 C6 177.07(18) no
C2 C1 C6 C5 0.5(3) no
Cl C1 C6 C5 -178.42(16) no
C4 C5 C6 C1 0.6(3) no
C19 N C7 C12 7.7(3) yes
C20 N C7 C12 175.19(17) no
C19 N C7 C8 -171.17(16) no
C20 N C7 C8 -3.7(2) no
C12 C7 C8 C9 24.3(3) no
N C7 C8 C9 -156.82(16) no
C7 C8 C9 C10 -50.0(2) no
C7 C8 C9 C27 70.4(2) no
C7 C8 C9 C26 -169.62(17) no
C27 C9 C10 C11 -70.3(2) no
C26 C9 C10 C11 169.50(16) no
C8 C9 C10 C11 50.4(2) no
C9 C10 C11 O1 157.17(17) no
C9 C10 C11 C12 -24.8(2) no
N C7 C12 C11 -174.18(16) no
C8 C7 C12 C11 4.6(3) no
N C7 C12 C13 6.3(3) yes
C8 C7 C12 C13 -174.89(16) no
O1 C11 C12 C7 173.47(17) no
C10 C11 C12 C7 -4.6(3) no
O1 C11 C12 C13 -7.0(3) no
C10 C11 C12 C13 174.94(16) no
C7 C12 C13 C14 -16.3(2) yes
C11 C12 C13 C14 164.21(15) no
C7 C12 C13 C4 109.50(19) no
C11 C12 C13 C4 -70.0(2) no
C3 C4 C13 C12 127.26(18) no
C5 C4 C13 C12 -51.2(2) no
C3 C4 C13 C14 -108.80(19) no
C5 C4 C13 C14 72.7(2) no
C12 C13 C14 C19 14.3(2) no
C4 C13 C14 C19 -110.3(2) no
C12 C13 C14 C15 -163.04(16) no
C4 C13 C14 C15 72.4(2) no
C19 C14 C15 O2 -178.6(2) no
C13 C14 C15 O2 -1.2(3) no
C19 C14 C15 C16 -1.7(3) no
C13 C14 C15 C16 175.72(18) no
O2 C15 C16 C17 -151.8(2) no
C14 C15 C16 C17 31.2(3) no
C15 C16 C17 C28 67.4(3) no
C15 C16 C17 C18 -53.3(3) no
C15 C16 C17 C29 -172.1(2) no
C16 C17 C18 C19 48.4(3) no
C28 C17 C18 C19 -72.5(2) no
C29 C17 C18 C19 168.3(2) no
C15 C14 C19 N 174.83(17) no
C13 C14 C19 N -2.4(3) yes
C15 C14 C19 C18 -2.8(3) no
C13 C14 C19 C18 179.96(17) no
C7 N C19 C14 -9.7(3) yes
C20 N C19 C14 -177.23(18) no
C7 N C19 C18 168.11(17) no
C20 N C19 C18 0.5(3) no
C17 C18 C19 C14 -22.0(3) no
C17 C18 C19 N 160.23(19) no
C19 N C20 C25 -92.2(2) no
C7 N C20 C25 100.3(2) no
C19 N C20 C21 86.5(2) no
C7 N C20 C21 -81.0(2) no
C25 C20 C21 C22 0.1(3) no
N C20 C21 C22 -178.63(16) no
C20 C21 C22 C23 0.2(3) no
C21 C22 C23 C24 -0.3(3) no
C21 C22 C23 C30 -178.40(19) no
C22 C23 C24 C25 0.2(3) no
C30 C23 C24 C25 178.2(2) no
C21 C20 C25 C24 -0.2(3) no
N C20 C25 C24 178.49(18) no
C23 C24 C25 C20 0.1(3) no

loop_
_cod_related_entry_id
_cod_related_entry_database
_cod_related_entry_code
1 ChemSpider 10604003
